data_4334620
loop_
_publ_author_name
'Jing Shi'
'Yanjun Hou'
'Wenyi Chu'
'Xiaohong Shi'
'Huiquan Gu'
'Bilin Wang'
'Zhizhong Sun'

_publ_section_title
;
 Crystal Structure and Highly Luminescent Properties Studies of
 Bis-\b-diketonate Lanthanide Complexes
;
_journal_name_full 'Inorganic Chemistry'
_journal_page_first 5013
_journal_page_last 5022
_journal_paper_doi 10.1021/ic302726z
_journal_volume 52
_journal_year 2013
_chemical_formula_moiety 'C62 H34 F18 N4 Eu2 O12, 2(C H2 Cl2)'
_chemical_formula_sum 'C64 H38 Cl4 Eu2 F18 N4 O12'
_chemical_formula_weight 1842.70
_chemical_name_systematic
;
bis(2,2'-Bipyridyl)-tris(\m2-1,3-bis(4,4,4-Trifluoro-3-oxido-
1-(oxo)but-2-en-1-yl)phenyl)-di-europium(iii) dichloromethane
 solvate
;
_space_group_IT_number 2
_symmetry_cell_setting triclinic
_symmetry_space_group_name_Hall '-P 1'
_symmetry_space_group_name_H-M 'P -1'
_atom_sites_solution_hydrogens geom
_atom_sites_solution_primary direct
_atom_sites_solution_secondary difmap
_cell_angle_alpha 96.92
_cell_angle_beta 103.56
_cell_angle_gamma 91.55
_cell_formula_units_Z 2
_cell_length_a 12.3302(4)
_cell_length_b 15.1832(5)
_cell_length_c 19.6047(7)
_cell_measurement_reflns_used 9868
_cell_measurement_temperature 296(2)
_cell_measurement_theta_max 28.2756
_cell_measurement_theta_min 2.2220
_cell_volume 3536.1(2)
_computing_cell_refinement 'SAINT (Bruker, 2004)'
_computing_data_collection 'APEX2 (Bruker, 2004)'
_computing_data_reduction 'SAINT (Bruker, 2004)'
_computing_molecular_graphics 'SHELXTL (Sheldrick, 2008)'
_computing_publication_material 'publCIF (Westrip, 2010)'
_computing_structure_refinement 'SHELXL97 (Sheldrick, 2008)'
_computing_structure_solution 'SHELXS97 (Sheldrick, 2008)'
_diffrn_ambient_temperature 296(2)
_diffrn_measured_fraction_theta_full 0.988
_diffrn_measured_fraction_theta_max 0.988
_diffrn_measurement_device_type 'Bruker SMART APEXII CCD area-detector'
_diffrn_measurement_method '\f and \w'
_diffrn_radiation_monochromator graphite
_diffrn_radiation_source 'fine-focus sealed tube'
_diffrn_radiation_type MoK\a
_diffrn_radiation_wavelength 0.71073
_diffrn_reflns_av_R_equivalents 0.0147
_diffrn_reflns_av_sigmaI/netI 0.0213
_diffrn_reflns_limit_h_max 14
_diffrn_reflns_limit_h_min -14
_diffrn_reflns_limit_k_max 18
_diffrn_reflns_limit_k_min -18
_diffrn_reflns_limit_l_max 21
_diffrn_reflns_limit_l_min -23
_diffrn_reflns_number 24336
_diffrn_reflns_theta_full 25.10
_diffrn_reflns_theta_max 25.10
_diffrn_reflns_theta_min 2.22
_exptl_absorpt_coefficient_mu 2.017
_exptl_absorpt_correction_T_max 0.6020
_exptl_absorpt_correction_T_min 0.5645
_exptl_absorpt_correction_type multi-scan
_exptl_absorpt_process_details '(SADABS; Sheldrick, 1996)'
_exptl_crystal_colour colorless
_exptl_crystal_density_diffrn 1.731
_exptl_crystal_description block
_exptl_crystal_F_000 1804
_exptl_crystal_size_max 0.32
_exptl_crystal_size_mid 0.30
_exptl_crystal_size_min 0.28
_refine_diff_density_max 1.264
_refine_diff_density_min -1.074
_refine_diff_density_rms 0.083
_refine_ls_extinction_method none
_refine_ls_goodness_of_fit_ref 1.038
_refine_ls_hydrogen_treatment constr
_refine_ls_matrix_type full
_refine_ls_number_parameters 991
_refine_ls_number_reflns 12459
_refine_ls_number_restraints 246
_refine_ls_restrained_S_all 1.194
_refine_ls_R_factor_all 0.0381
_refine_ls_R_factor_gt 0.0329
_refine_ls_shift/su_max 0.012
_refine_ls_shift/su_mean 0.000
_refine_ls_structure_factor_coef Fsqd
_refine_ls_weighting_details 'calc w=1/[\s^2^(Fo^2^)+(0.0467P)^2^+6.4944P] where P=(Fo^2^+2Fc^2^)/3'
_refine_ls_weighting_scheme calc
_refine_ls_wR_factor_gt 0.0876
_refine_ls_wR_factor_ref 0.0919
_reflns_number_gt 11040
_reflns_number_total 12459
_reflns_threshold_expression >2sigma(I)
_cod_data_source_file ic302726z_si_002_2.cif
_cod_data_source_block complex-2
_cod_original_cell_volume 3536.0(2)
_cod_database_code 4334620

loop_
_symmetry_equiv_pos_as_xyz
'x, y, z'
'-x, -y, -z'

loop_
_atom_site_label
_atom_site_type_symbol
_atom_site_fract_x
_atom_site_fract_y
_atom_site_fract_z
_atom_site_U_iso_or_equiv
_atom_site_adp_type
_atom_site_occupancy
_atom_site_symmetry_multiplicity
_atom_site_calc_flag
_atom_site_refinement_flags
_atom_site_disorder_assembly
_atom_site_disorder_group
C1 C -0.3671(6) 0.7355(4) 0.4737(4) 0.0767(19) Uani 1 1 d D . .
C2 C -0.2931(4) 0.7367(4) 0.4211(3) 0.0518(12) Uani 1 1 d . A .
C3 C -0.2219(5) 0.8098(4) 0.4291(3) 0.0587(14) Uani 1 1 d . . .
H3 H -0.2192 0.8542 0.4666 0.070 Uiso 1 1 calc R A .
C4 C -0.1516(4) 0.8205(3) 0.3821(3) 0.0461(11) Uani 1 1 d . A .
C5 C -0.0979(5) 0.9102(4) 0.3847(3) 0.0582(14) Uani 1 1 d . . .
C6 C -0.1226(8) 0.9825(5) 0.4260(5) 0.102(2) Uani 1 1 d U A .
H6 H -0.1766 0.9762 0.4515 0.122 Uiso 1 1 calc R . .
C7 C -0.0692(9) 1.0641(6) 0.4304(6) 0.121(3) Uani 1 1 d U . .
H7 H -0.0809 1.1109 0.4626 0.145 Uiso 1 1 calc R A .
C8 C 0.0024(7) 1.0771(5) 0.3869(5) 0.097(2) Uani 1 1 d U A .
H8 H 0.0341 1.1335 0.3875 0.117 Uiso 1 1 calc R . .
C9 C 0.0267(5) 1.0060(3) 0.3424(3) 0.0553(13) Uani 1 1 d . . .
C10 C -0.0227(4) 0.9230(3) 0.3424(3) 0.0454(11) Uani 1 1 d . A .
H10 H -0.0057 0.8746 0.3136 0.054 Uiso 1 1 calc R . .
C11 C 0.1054(4) 1.0178(3) 0.2977(3) 0.0480(12) Uani 1 1 d . A .
C12 C 0.1464(6) 1.1052(3) 0.2938(4) 0.0675(17) Uani 1 1 d . . .
H12 H 0.1143 1.1530 0.3144 0.081 Uiso 1 1 calc R A .
C13 C 0.2301(6) 1.1227(3) 0.2617(4) 0.0670(15) Uani 1 1 d U A .
C14 C 0.2668(8) 1.2194(4) 0.2657(5) 0.094(2) Uani 1 1 d U . .
C15 C -0.1195(5) 0.3276(4) 0.1969(3) 0.0665(16) Uani 1 1 d D . .
C16 C -0.0857(4) 0.4203(3) 0.2373(2) 0.0430(11) Uani 1 1 d . A .
C17 C 0.0226(4) 0.4531(3) 0.2449(3) 0.0501(12) Uani 1 1 d . . .
H17 H 0.0704 0.4174 0.2251 0.060 Uiso 1 1 calc R B .
C18 C 0.0645(4) 0.5371(3) 0.2808(2) 0.0361(9) Uani 1 1 d . A .
C19 C 0.1854(4) 0.5621(3) 0.2881(2) 0.0378(10) Uani 1 1 d . . .
C20 C 0.2670(4) 0.5022(3) 0.3082(3) 0.0510(13) Uani 1 1 d . B .
H20 H 0.2466 0.4455 0.3160 0.061 Uiso 1 1 calc R . .
C21 C 0.3779(4) 0.5274(4) 0.3167(3) 0.0597(15) Uani 1 1 d . . .
H21 H 0.4325 0.4887 0.3330 0.072 Uiso 1 1 calc R B .
C22 C 0.4093(4) 0.6088(3) 0.3013(3) 0.0492(12) Uani 1 1 d . B .
H22 H 0.4845 0.6244 0.3063 0.059 Uiso 1 1 calc R . .
C23 C 0.3288(4) 0.6681(3) 0.2782(2) 0.0373(9) Uani 1 1 d . . .
C24 C 0.2170(4) 0.6449(3) 0.2742(2) 0.0371(9) Uani 1 1 d . B .
H24 H 0.1631 0.6856 0.2621 0.045 Uiso 1 1 calc R . .
C25 C 0.3559(4) 0.7544(3) 0.2549(2) 0.0394(10) Uani 1 1 d . A .
C26 C 0.4630(4) 0.7744(3) 0.2449(3) 0.0511(12) Uani 1 1 d . . .
H26 H 0.5161 0.7319 0.2514 0.061 Uiso 1 1 calc R B .
C27 C 0.4919(4) 0.8547(3) 0.2260(3) 0.0506(12) Uani 1 1 d . A .
C28 C 0.6103(5) 0.8690(4) 0.2162(4) 0.0719(18) Uani 1 1 d . . .
C29 C -0.5035(5) 0.4835(5) 0.1448(3) 0.0734(19) Uani 1 1 d . . .
C30 C -0.3898(4) 0.5364(3) 0.1704(3) 0.0480(12) Uani 1 1 d . A .
C31 C -0.3331(4) 0.5524(4) 0.1208(3) 0.0519(13) Uani 1 1 d . . .
H31 H -0.3641 0.5297 0.0737 0.062 Uiso 1 1 calc R . .
C32 C -0.2306(4) 0.6014(3) 0.1374(2) 0.0409(10) Uani 1 1 d . A .
C33 C -0.1680(4) 0.6128(3) 0.0818(2) 0.0406(10) Uani 1 1 d . . .
C34 C -0.2008(4) 0.5665(4) 0.0135(3) 0.0541(13) Uani 1 1 d . . .
H34 H -0.2665 0.5306 0.0002 0.065 Uiso 1 1 calc R . .
C35 C -0.1356(5) 0.5741(4) -0.0344(3) 0.0661(16) Uani 1 1 d . . .
H35 H -0.1585 0.5444 -0.0802 0.079 Uiso 1 1 calc R . .
C36 C -0.0368(5) 0.6258(4) -0.0143(3) 0.0558(13) Uani 1 1 d . . .
H36 H 0.0083 0.6286 -0.0461 0.067 Uiso 1 1 calc R . .
C37 C -0.0039(4) 0.6738(3) 0.0530(2) 0.0397(10) Uani 1 1 d . . .
C38 C -0.0709(4) 0.6671(3) 0.1002(2) 0.0387(10) Uani 1 1 d . . .
H38 H -0.0501 0.6997 0.1450 0.046 Uiso 1 1 calc R . .
C39 C 0.1014(4) 0.7320(3) 0.0752(2) 0.0389(10) Uani 1 1 d . A .
C40 C 0.1935(4) 0.7046(3) 0.0492(3) 0.0493(12) Uani 1 1 d . . .
H40 H 0.1901 0.6473 0.0255 0.059 Uiso 1 1 calc R . .
C41 C 0.2884(4) 0.7578(3) 0.0570(3) 0.0445(11) Uani 1 1 d . A .
C42 C 0.3794(5) 0.7230(4) 0.0219(3) 0.0622(15) Uani 1 1 d . . .
C43 C -0.3242(5) 0.4319(4) 0.3635(4) 0.0715(17) Uani 1 1 d . . .
H43 H -0.3474 0.4192 0.3145 0.086 Uiso 1 1 calc R . .
C44 C -0.3775(6) 0.3860(5) 0.4049(6) 0.097(3) Uani 1 1 d . . .
H44 H -0.4359 0.3441 0.3841 0.117 Uiso 1 1 calc R . .
C45 C -0.3423(9) 0.4039(7) 0.4765(7) 0.117(4) Uani 1 1 d . . .
H45 H -0.3762 0.3740 0.5055 0.141 Uiso 1 1 calc R . .
C46 C -0.2567(7) 0.4660(6) 0.5056(5) 0.094(2) Uani 1 1 d . . .
H46 H -0.2323 0.4787 0.5545 0.113 Uiso 1 1 calc R . .
C47 C -0.2059(5) 0.5104(4) 0.4622(3) 0.0626(15) Uani 1 1 d . . .
C48 C -0.1106(5) 0.5759(4) 0.4903(3) 0.0586(14) Uani 1 1 d . . .
C49 C -0.0606(8) 0.5960(6) 0.5622(4) 0.086(2) Uani 1 1 d . . .
H49 H -0.0887 0.5690 0.5950 0.103 Uiso 1 1 calc R . .
C50 C 0.0286(9) 0.6546(6) 0.5843(4) 0.100(3) Uani 1 1 d . . .
H50 H 0.0601 0.6693 0.6324 0.120 Uiso 1 1 calc R . .
C51 C 0.0735(6) 0.6929(5) 0.5357(4) 0.082(2) Uani 1 1 d . . .
H51 H 0.1369 0.7314 0.5499 0.098 Uiso 1 1 calc R . .
C52 C 0.0192(5) 0.6710(4) 0.4645(3) 0.0611(14) Uani 1 1 d . . .
H52 H 0.0469 0.6970 0.4310 0.073 Uiso 1 1 calc R . .
C53 C -0.0359(5) 0.9818(4) 0.1307(3) 0.0667(16) Uani 1 1 d . . .
H53 H -0.0429 0.9333 0.1545 0.080 Uiso 1 1 calc R . .
C54 C -0.1275(6) 1.0321(5) 0.1125(4) 0.080(2) Uani 1 1 d . . .
H54 H -0.1944 1.0190 0.1244 0.096 Uiso 1 1 calc R . .
C55 C -0.1153(7) 1.1024(5) 0.0760(4) 0.089(2) Uani 1 1 d . . .
H55 H -0.1749 1.1380 0.0626 0.107 Uiso 1 1 calc R . .
C56 C -0.0176(7) 1.1198(4) 0.0598(4) 0.079(2) Uani 1 1 d . . .
H56 H -0.0103 1.1671 0.0348 0.094 Uiso 1 1 calc R . .
C57 C 0.0721(5) 1.0683(3) 0.0796(3) 0.0574(14) Uani 1 1 d . . .
C58 C 0.1799(6) 1.0820(3) 0.0622(3) 0.0632(15) Uani 1 1 d . . .
C59 C 0.2042(8) 1.1505(5) 0.0256(4) 0.096(3) Uani 1 1 d . . .
H59 H 0.1507 1.1911 0.0119 0.115 Uiso 1 1 calc R . .
C60 C 0.3054(10) 1.1584(6) 0.0100(6) 0.121(3) Uani 1 1 d . . .
H60 H 0.3214 1.2043 -0.0142 0.145 Uiso 1 1 calc R . .
C61 C 0.3832(9) 1.0984(6) 0.0300(5) 0.111(3) Uani 1 1 d . . .
H61 H 0.4526 1.1022 0.0194 0.134 Uiso 1 1 calc R . .
C62 C 0.3565(6) 1.0323(5) 0.0664(4) 0.0789(19) Uani 1 1 d . . .
H62 H 0.4099 0.9918 0.0805 0.095 Uiso 1 1 calc R . .
C63 C 0.688(2) 0.169(2) 0.3012(14) 0.34(2) Uani 1 1 d D . .
H63A H 0.7523 0.1332 0.3024 0.404 Uiso 1 1 calc R . .
H63B H 0.7144 0.2310 0.3158 0.404 Uiso 1 1 calc R . .
C64 C 0.3241(16) 0.8886(10) 0.4140(9) 0.210(7) Uani 1 1 d DU . .
H64A H 0.3991 0.8687 0.4178 0.252 Uiso 1 1 calc R . .
H64B H 0.2874 0.8816 0.3640 0.252 Uiso 1 1 calc R . .
Cl1 Cl 0.6028(14) 0.1560(13) 0.2207(11) 0.672(15) Uani 1 1 d D . .
Cl2 Cl 0.6106(14) 0.1360(10) 0.3527(9) 0.592(13) Uani 1 1 d D . .
Cl3 Cl 0.2603(7) 0.8232(6) 0.4502(5) 0.341(4) Uani 1 1 d D . .
Cl4 Cl 0.3343(6) 0.9892(5) 0.4415(4) 0.318(4) Uani 1 1 d D . .
Eu1 Eu -0.184738(17) 0.602843(14) 0.312131(11) 0.03402(8) Uani 1 1 d . A .
Eu3 Eu 0.236811(18) 0.921497(14) 0.175219(12) 0.03756(8) Uani 1 1 d . A .
F4 F 0.2572(7) 1.2437(4) 0.2053(4) 0.167(2) Uani 1 1 d U A .
F5 F 0.2143(6) 1.2768(3) 0.2991(4) 0.150(2) Uani 1 1 d U A .
F6 F 0.3638(6) 1.2400(4) 0.2989(5) 0.185(3) Uani 1 1 d U A .
F10 F 0.6097(4) 0.9047(4) 0.1579(3) 0.1138(17) Uani 1 1 d . B .
F11 F 0.6718(4) 0.9228(4) 0.2684(3) 0.132(2) Uani 1 1 d . B .
F12 F 0.6642(3) 0.7957(3) 0.2115(3) 0.1084(15) Uani 1 1 d U B .
F13 F -0.5238(3) 0.4453(3) 0.0778(2) 0.0995(14) Uani 1 1 d U . .
F14 F -0.5162(4) 0.4235(4) 0.1847(3) 0.129(2) Uani 1 1 d . . .
F15 F -0.5873(3) 0.5363(4) 0.1464(3) 0.1153(18) Uani 1 1 d . . .
F16 F 0.3860(4) 0.7677(3) -0.0308(3) 0.1062(15) Uani 1 1 d . . .
F17 F 0.4785(3) 0.7345(4) 0.0646(3) 0.1214(19) Uani 1 1 d . . .
F18 F 0.3627(4) 0.6396(3) -0.0061(3) 0.1088(15) Uani 1 1 d U . .
F1A F -0.4664(8) 0.7608(9) 0.4460(6) 0.147(5) Uani 0.66 1 d PD A 1
F2A F -0.3857(10) 0.6550(5) 0.4892(6) 0.113(3) Uani 0.66 1 d PDU A 1
F3A F -0.3267(9) 0.7848(8) 0.5345(5) 0.126(4) Uani 0.66 1 d PDU A 1
F1B F -0.4675(11) 0.7023(14) 0.4452(9) 0.107(6) Uani 0.34 1 d PDU A 2
F2B F -0.3228(15) 0.6867(13) 0.5231(9) 0.111(5) Uani 0.34 1 d PDU A 2
F3B F -0.3796(15) 0.8133(8) 0.5074(10) 0.091(5) Uani 0.34 1 d PDU A 2
F7A F -0.0394(8) 0.2936(6) 0.1663(7) 0.113(3) Uani 0.57 1 d PDU B 1
F8A F -0.1387(13) 0.2710(6) 0.2344(5) 0.109(3) Uani 0.57 1 d PDU B 1
F9A F -0.2031(11) 0.3289(7) 0.1447(7) 0.144(4) Uani 0.57 1 d PDU B 1
F7B F -0.0639(13) 0.2670(7) 0.2294(7) 0.105(4) Uani 0.43 1 d PDU B 2
F8B F -0.2264(8) 0.3048(8) 0.1903(8) 0.098(4) Uani 0.43 1 d PDU B 2
F9B F -0.1077(14) 0.3201(8) 0.1340(5) 0.092(3) Uani 0.43 1 d PDU B 2
N1 N -0.2410(4) 0.4935(3) 0.3915(3) 0.0536(11) Uani 1 1 d . . .
N2 N -0.0707(3) 0.6145(3) 0.4419(2) 0.0486(10) Uani 1 1 d . . .
N3 N 0.0617(4) 0.9991(3) 0.1160(2) 0.0536(11) Uani 1 1 d . . .
N4 N 0.2580(4) 1.0234(3) 0.0823(3) 0.0583(12) Uani 1 1 d . . .
O1 O -0.3086(3) 0.6692(2) 0.37529(19) 0.0493(8) Uani 1 1 d . . .
O2 O -0.1323(3) 0.7577(2) 0.33945(17) 0.0418(7) Uani 1 1 d . . .
O3 O 0.1356(3) 0.9494(2) 0.26504(18) 0.0460(8) Uani 1 1 d . . .
O4 O 0.2840(3) 1.0694(2) 0.2307(2) 0.0574(9) Uani 1 1 d . . .
O5 O -0.1615(3) 0.4568(2) 0.2609(2) 0.0522(9) Uani 1 1 d . . .
O6 O 0.0074(2) 0.59307(19) 0.30729(17) 0.0410(7) Uani 1 1 d . . .
O7 O 0.2773(3) 0.8059(2) 0.24273(19) 0.0470(8) Uani 1 1 d . . .
O8 O 0.4334(3) 0.9217(2) 0.2162(2) 0.0542(9) Uani 1 1 d . . .
O9 O -0.3627(3) 0.5577(2) 0.23677(18) 0.0497(8) Uani 1 1 d . . .
O10 O -0.1830(3) 0.6361(2) 0.19959(16) 0.0452(8) Uani 1 1 d . . .
O11 O 0.1006(3) 0.8037(2) 0.11486(18) 0.0444(7) Uani 1 1 d . . .
O12 O 0.3100(3) 0.8352(2) 0.0882(2) 0.0522(8) Uani 1 1 d . . .

loop_
_atom_site_aniso_label
_atom_site_aniso_U_11
_atom_site_aniso_U_22
_atom_site_aniso_U_33
_atom_site_aniso_U_23
_atom_site_aniso_U_13
_atom_site_aniso_U_12
C1 0.081(5) 0.073(4) 0.086(5) -0.006(4) 0.050(4) 0.002(4)
C2 0.047(3) 0.056(3) 0.056(3) 0.003(3) 0.022(2) 0.010(2)
C3 0.068(4) 0.057(3) 0.055(3) -0.010(3) 0.033(3) -0.004(3)
C4 0.048(3) 0.042(3) 0.049(3) 0.000(2) 0.015(2) 0.004(2)
C5 0.064(3) 0.045(3) 0.070(4) -0.009(3) 0.034(3) -0.002(2)
C6 0.118(5) 0.079(4) 0.123(5) -0.015(4) 0.073(4) -0.007(3)
C7 0.143(5) 0.094(5) 0.136(5) -0.023(4) 0.075(4) -0.007(4)
C8 0.114(5) 0.070(4) 0.118(5) -0.010(3) 0.062(4) -0.008(3)
C9 0.062(3) 0.035(3) 0.071(4) -0.003(2) 0.025(3) 0.002(2)
C10 0.052(3) 0.037(2) 0.048(3) -0.003(2) 0.016(2) 0.006(2)
C11 0.055(3) 0.032(2) 0.057(3) 0.005(2) 0.013(2) 0.005(2)
C12 0.087(4) 0.027(2) 0.096(5) 0.000(3) 0.040(4) 0.004(3)
C13 0.092(4) 0.029(2) 0.082(4) 0.005(3) 0.028(3) -0.006(3)
C14 0.132(6) 0.037(3) 0.120(5) 0.003(3) 0.052(5) -0.016(4)
C15 0.080(4) 0.053(3) 0.065(4) -0.010(3) 0.024(3) -0.010(3)
C16 0.056(3) 0.034(2) 0.040(3) 0.0006(19) 0.017(2) -0.005(2)
C17 0.054(3) 0.040(3) 0.062(3) -0.007(2) 0.031(3) 0.001(2)
C18 0.037(2) 0.036(2) 0.040(2) 0.0105(19) 0.0154(19) 0.0036(18)
C19 0.038(2) 0.034(2) 0.046(3) 0.0079(19) 0.018(2) 0.0081(18)
C20 0.049(3) 0.040(3) 0.076(4) 0.022(2) 0.030(3) 0.014(2)
C21 0.044(3) 0.059(3) 0.089(4) 0.035(3) 0.026(3) 0.028(2)
C22 0.036(2) 0.053(3) 0.068(3) 0.022(3) 0.022(2) 0.012(2)
C23 0.032(2) 0.038(2) 0.044(3) 0.0074(19) 0.0123(19) 0.0058(18)
C24 0.034(2) 0.037(2) 0.044(2) 0.0108(19) 0.0116(19) 0.0105(18)
C25 0.037(2) 0.039(2) 0.043(3) 0.008(2) 0.0097(19) 0.0039(19)
C26 0.038(3) 0.049(3) 0.070(4) 0.020(3) 0.015(2) 0.005(2)
C27 0.039(3) 0.052(3) 0.060(3) 0.012(2) 0.007(2) -0.004(2)
C28 0.044(3) 0.069(4) 0.108(5) 0.036(4) 0.018(3) -0.005(3)
C29 0.044(3) 0.111(5) 0.058(4) -0.014(4) 0.015(3) -0.022(3)
C30 0.031(2) 0.058(3) 0.050(3) -0.005(2) 0.005(2) -0.004(2)
C31 0.040(3) 0.070(3) 0.040(3) -0.004(2) 0.003(2) -0.008(2)
C32 0.037(2) 0.043(2) 0.041(3) 0.002(2) 0.008(2) 0.0011(19)
C33 0.039(2) 0.042(2) 0.038(2) 0.006(2) 0.0035(19) -0.0034(19)
C34 0.052(3) 0.063(3) 0.041(3) -0.004(2) 0.006(2) -0.017(2)
C35 0.070(4) 0.084(4) 0.036(3) -0.015(3) 0.010(3) -0.029(3)
C36 0.063(3) 0.059(3) 0.046(3) 0.000(2) 0.019(2) -0.014(3)
C37 0.045(3) 0.037(2) 0.036(2) 0.0056(19) 0.0074(19) -0.0023(19)
C38 0.040(2) 0.037(2) 0.035(2) 0.0017(18) 0.0032(19) -0.0023(18)
C39 0.046(3) 0.032(2) 0.038(2) 0.0079(19) 0.009(2) -0.0014(19)
C40 0.053(3) 0.036(2) 0.059(3) -0.003(2) 0.021(2) -0.004(2)
C41 0.049(3) 0.042(3) 0.046(3) 0.006(2) 0.016(2) 0.001(2)
C42 0.058(3) 0.056(3) 0.076(4) -0.006(3) 0.031(3) -0.008(3)
C43 0.058(4) 0.062(4) 0.100(5) 0.027(3) 0.023(3) -0.004(3)
C44 0.063(4) 0.077(5) 0.168(9) 0.053(6) 0.042(5) -0.003(3)
C45 0.118(8) 0.115(7) 0.158(10) 0.076(7) 0.081(7) 0.013(6)
C46 0.111(6) 0.102(6) 0.095(6) 0.046(5) 0.060(5) 0.016(5)
C47 0.074(4) 0.064(4) 0.065(4) 0.027(3) 0.036(3) 0.022(3)
C48 0.075(4) 0.061(3) 0.048(3) 0.019(3) 0.021(3) 0.024(3)
C49 0.124(7) 0.095(5) 0.044(4) 0.022(4) 0.019(4) 0.025(5)
C50 0.148(8) 0.096(6) 0.040(4) 0.001(4) -0.009(4) 0.029(6)
C51 0.085(5) 0.072(4) 0.066(4) -0.002(3) -0.023(4) 0.009(4)
C52 0.059(3) 0.063(3) 0.055(3) 0.005(3) -0.001(3) 0.006(3)
C53 0.053(3) 0.064(4) 0.077(4) 0.009(3) 0.003(3) 0.009(3)
C54 0.057(4) 0.080(5) 0.089(5) -0.006(4) -0.002(3) 0.016(3)
C55 0.088(5) 0.079(5) 0.085(5) 0.000(4) -0.009(4) 0.039(4)
C56 0.102(6) 0.057(4) 0.070(4) 0.015(3) 0.001(4) 0.029(4)
C57 0.082(4) 0.041(3) 0.042(3) 0.005(2) -0.001(3) 0.011(3)
C58 0.098(5) 0.039(3) 0.052(3) 0.012(2) 0.013(3) 0.003(3)
C59 0.144(8) 0.066(4) 0.089(5) 0.040(4) 0.035(5) 0.017(5)
C60 0.160(9) 0.088(6) 0.141(8) 0.064(6) 0.063(7) -0.004(6)
C61 0.132(8) 0.092(6) 0.133(8) 0.043(6) 0.066(6) -0.012(6)
C62 0.082(5) 0.069(4) 0.096(5) 0.025(4) 0.038(4) -0.009(3)
C63 0.28(3) 0.31(3) 0.43(5) -0.01(3) 0.18(3) -0.16(3)
C64 0.228(12) 0.210(11) 0.188(10) 0.050(9) 0.026(9) 0.047(9)
Cl1 0.43(2) 0.63(3) 0.82(4) 0.01(3) -0.04(2) -0.147(18)
Cl2 0.58(2) 0.45(2) 0.63(3) -0.014(19) -0.08(2) 0.236(18)
Cl3 0.290(9) 0.341(10) 0.422(12) 0.036(8) 0.156(8) -0.006(7)
Cl4 0.304(8) 0.230(6) 0.334(8) 0.044(6) -0.093(6) -0.034(6)
Eu1 0.02791(12) 0.03731(13) 0.03664(13) 0.00206(9) 0.00893(9) -0.00015(8)
Eu3 0.03841(13) 0.02780(12) 0.04654(15) 0.00674(9) 0.00974(10) -0.00134(9)
F4 0.268(5) 0.083(3) 0.155(4) 0.037(3) 0.053(4) -0.039(3)
F5 0.207(5) 0.045(2) 0.219(5) -0.001(3) 0.102(4) -0.010(3)
F6 0.160(5) 0.076(3) 0.287(8) -0.002(4) 0.011(5) -0.060(4)
F10 0.075(3) 0.144(4) 0.153(4) 0.083(4) 0.057(3) 0.014(3)
F11 0.055(2) 0.159(5) 0.160(5) -0.002(4) 0.002(3) -0.044(3)
F12 0.062(2) 0.101(3) 0.183(4) 0.048(3) 0.054(2) 0.017(2)
F13 0.063(2) 0.138(3) 0.083(2) -0.038(2) 0.0212(18) -0.039(2)
F14 0.105(4) 0.147(5) 0.122(4) 0.021(3) 0.007(3) -0.079(3)
F15 0.0367(19) 0.187(5) 0.109(3) -0.027(3) 0.017(2) -0.004(2)
F16 0.123(4) 0.117(4) 0.105(3) 0.021(3) 0.077(3) 0.006(3)
F17 0.057(2) 0.176(5) 0.121(4) -0.030(3) 0.023(2) 0.025(3)
F18 0.105(3) 0.077(2) 0.157(4) -0.027(2) 0.079(3) 0.000(2)
F1A 0.099(7) 0.199(11) 0.189(11) 0.061(10) 0.098(8) 0.079(8)
F2A 0.140(7) 0.098(5) 0.137(7) 0.022(5) 0.100(6) -0.004(5)
F3A 0.141(7) 0.161(8) 0.088(5) -0.015(5) 0.073(5) -0.036(6)
F1B 0.074(8) 0.147(11) 0.110(9) -0.007(9) 0.056(7) -0.027(8)
F2B 0.121(10) 0.140(11) 0.097(9) 0.038(8) 0.059(7) 0.036(8)
F3B 0.102(9) 0.086(7) 0.099(9) -0.018(7) 0.067(7) 0.012(7)
F7A 0.114(6) 0.080(5) 0.141(8) -0.055(5) 0.056(6) -0.011(5)
F8A 0.173(8) 0.058(5) 0.098(6) 0.001(4) 0.044(6) -0.046(6)
F9A 0.147(8) 0.114(7) 0.119(7) -0.036(6) -0.042(6) -0.004(6)
F7B 0.130(8) 0.042(5) 0.121(8) 0.003(5) -0.009(7) 0.003(6)
F8B 0.086(6) 0.075(6) 0.126(8) -0.038(6) 0.039(6) -0.044(5)
F9B 0.138(8) 0.086(6) 0.049(5) -0.021(4) 0.037(6) -0.034(6)
N1 0.048(2) 0.052(2) 0.068(3) 0.018(2) 0.023(2) 0.005(2)
N2 0.046(2) 0.056(2) 0.043(2) 0.0090(19) 0.0074(18) 0.0073(19)
N3 0.054(3) 0.046(2) 0.055(3) 0.010(2) 0.000(2) 0.0063(19)
N4 0.077(3) 0.044(2) 0.059(3) 0.014(2) 0.021(2) -0.001(2)
O1 0.0376(17) 0.052(2) 0.060(2) -0.0010(17) 0.0194(16) 0.0019(15)
O2 0.0444(18) 0.0378(16) 0.0448(18) 0.0004(14) 0.0162(14) 0.0032(13)
O3 0.056(2) 0.0302(16) 0.054(2) 0.0043(14) 0.0178(16) 0.0039(14)
O4 0.062(2) 0.0384(19) 0.070(2) -0.0003(17) 0.0181(19) -0.0114(16)
O5 0.0466(19) 0.0414(18) 0.068(2) -0.0058(16) 0.0206(17) -0.0088(15)
O6 0.0332(16) 0.0355(16) 0.055(2) 0.0006(14) 0.0151(14) 0.0029(13)
O7 0.0392(17) 0.0392(17) 0.068(2) 0.0197(16) 0.0169(16) 0.0081(14)
O8 0.0429(19) 0.0427(19) 0.075(3) 0.0148(17) 0.0081(17) -0.0052(15)
O9 0.0310(16) 0.069(2) 0.046(2) 0.0001(17) 0.0089(14) -0.0048(15)
O10 0.0427(18) 0.0540(19) 0.0354(17) 0.0010(15) 0.0060(14) -0.0106(15)
O11 0.0437(18) 0.0375(17) 0.052(2) -0.0001(15) 0.0150(15) -0.0030(14)
O12 0.053(2) 0.0420(19) 0.065(2) -0.0010(16) 0.0264(17) -0.0077(15)

loop_
_atom_type_symbol
_atom_type_description
_atom_type_scat_dispersion_real
_atom_type_scat_dispersion_imag
_atom_type_scat_source
C C 0.0033 0.0016 'International Tables Vol C Tables 4.2.6.8 and 6.1.1.4'
H H 0.0000 0.0000 'International Tables Vol C Tables 4.2.6.8 and 6.1.1.4'
Cl Cl 0.1484 0.1585 'International Tables Vol C Tables 4.2.6.8 and 6.1.1.4'
F F 0.0171 0.0103 'International Tables Vol C Tables 4.2.6.8 and 6.1.1.4'
N N 0.0061 0.0033 'International Tables Vol C Tables 4.2.6.8 and 6.1.1.4'
Eu Eu -0.1578 3.6682 'International Tables Vol C Tables 4.2.6.8 and 6.1.1.4'
O O 0.0106 0.0060 'International Tables Vol C Tables 4.2.6.8 and 6.1.1.4'

loop_
_geom_angle_atom_site_label_1
_geom_angle_atom_site_label_2
_geom_angle_atom_site_label_3
_geom_angle
F1B C1 F1A 39.9(9)
F1B C1 F3A 130.1(10)
F1A C1 F3A 108.8(8)
F1B C1 F3B 105.2(10)
F1A C1 F3B 71.6(9)
F3A C1 F3B 40.0(8)
F1B C1 F2B 107.0(10)
F1A C1 F2B 136.9(10)
F3A C1 F2B 68.7(9)
F3B C1 F2B 105.7(10)
F1B C1 F2A 66.5(9)
F1A C1 F2A 104.3(8)
F3A C1 F2A 105.6(8)
F3B C1 F2A 129.5(10)
F2B C1 F2A 43.0(8)
F1B C1 C2 113.6(9)
F1A C1 C2 110.2(7)
F3A C1 C2 114.3(6)
F3B C1 C2 115.5(9)
F2B C1 C2 109.3(9)
F2A C1 C2 112.9(5)
O1 C2 C3 129.0(5)
O1 C2 C1 114.0(5)
C3 C2 C1 117.0(5)
C2 C3 C4 122.5(5)
C2 C3 H3 118.7
C4 C3 H3 118.7
O2 C4 C3 123.0(5)
O2 C4 C5 118.9(4)
C3 C4 C5 118.1(4)
C6 C5 C10 118.2(6)
C6 C5 C4 121.5(5)
C10 C5 C4 120.2(4)
C5 C6 C7 121.1(7)
C5 C6 H6 119.5
C7 C6 H6 119.5
C6 C7 C8 120.2(8)
C6 C7 H7 119.9
C8 C7 H7 119.9
C9 C8 C7 120.2(7)
C9 C8 H8 119.9
C7 C8 H8 119.9
C10 C9 C8 118.4(6)
C10 C9 C11 120.5(4)
C8 C9 C11 121.0(5)
C9 C10 C5 121.5(4)
C9 C10 H10 119.2
C5 C10 H10 119.2
O3 C11 C12 122.4(5)
O3 C11 C9 118.5(4)
C12 C11 C9 119.0(4)
C13 C12 C11 123.7(5)
C13 C12 H12 118.2
C11 C12 H12 118.2
O4 C13 C12 129.0(5)
O4 C13 C14 114.5(6)
C12 C13 C14 116.5(6)
F6 C14 F4 106.5(8)
F6 C14 F5 99.9(8)
F4 C14 F5 105.4(8)
F6 C14 C13 115.1(8)
F4 C14 C13 112.5(7)
F5 C14 C13 116.2(7)
F8A C15 F9B 131.7(8)
F8A C15 F9A 109.7(8)
F9B C15 F9A 58.9(8)
F8A C15 F7B 43.8(7)
F9B C15 F7B 108.7(9)
F9A C15 F7B 136.4(9)
F8A C15 F8B 64.3(7)
F9B C15 F8B 104.7(8)
F9A C15 F8B 50.0(7)
F7B C15 F8B 105.6(8)
F8A C15 F7A 104.8(8)
F9B C15 F7A 47.1(6)
F9A C15 F7A 103.4(8)
F7B C15 F7A 65.7(8)
F8B C15 F7A 133.9(7)
F8A C15 C16 114.1(6)
F9B C15 C16 113.4(6)
F9A C15 C16 111.4(7)
F7B C15 C16 111.6(7)
F8B C15 C16 112.4(6)
F7A C15 C16 112.7(6)
O5 C16 C17 127.9(4)
O5 C16 C15 114.3(4)
C17 C16 C15 117.8(4)
C16 C17 C18 123.7(4)
C16 C17 H17 118.2
C18 C17 H17 118.2
O6 C18 C17 124.5(4)
O6 C18 C19 117.7(4)
C17 C18 C19 117.8(4)
C24 C19 C20 119.3(4)
C24 C19 C18 120.1(4)
C20 C19 C18 120.6(4)
C21 C20 C19 119.7(5)
C21 C20 H20 120.1
C19 C20 H20 120.1
C22 C21 C20 120.9(4)
C22 C21 H21 119.5
C20 C21 H21 119.5
C21 C22 C23 120.2(4)
C21 C22 H22 119.9
C23 C22 H22 119.9
C22 C23 C24 118.8(4)
C22 C23 C25 123.0(4)
C24 C23 C25 118.1(4)
C19 C24 C23 120.8(4)
C19 C24 H24 119.6
C23 C24 H24 119.6
O7 C25 C26 122.8(4)
O7 C25 C23 116.3(4)
C26 C25 C23 120.9(4)
C27 C26 C25 122.3(5)
C27 C26 H26 118.8
C25 C26 H26 118.8
O8 C27 C26 128.8(5)
O8 C27 C28 113.4(5)
C26 C27 C28 117.9(5)
F11 C28 F12 106.6(6)
F11 C28 F10 106.6(6)
F12 C28 F10 106.0(6)
F11 C28 C27 111.4(6)
F12 C28 C27 114.2(5)
F10 C28 C27 111.4(5)
F14 C29 F15 105.1(6)
F14 C29 F13 108.9(6)
F15 C29 F13 104.6(6)
F14 C29 C30 113.0(6)
F15 C29 C30 111.1(6)
F13 C29 C30 113.6(5)
O9 C30 C31 129.6(4)
O9 C30 C29 112.6(4)
C31 C30 C29 117.8(5)
C30 C31 C32 122.9(5)
C30 C31 H31 118.5
C32 C31 H31 118.5
O10 C32 C31 123.1(4)
O10 C32 C33 115.8(4)
C31 C32 C33 121.0(4)
C38 C33 C34 119.1(4)
C38 C33 C32 118.6(4)
C34 C33 C32 122.2(4)
C35 C34 C33 120.1(5)
C35 C34 H34 119.9
C33 C34 H34 119.9
C36 C35 C34 120.0(5)
C36 C35 H35 120.0
C34 C35 H35 120.0
C35 C36 C37 120.6(5)
C35 C36 H36 119.7
C37 C36 H36 119.7
C38 C37 C36 118.9(4)
C38 C37 C39 119.7(4)
C36 C37 C39 121.4(4)
C33 C38 C37 121.2(4)
C33 C38 H38 119.4
C37 C38 H38 119.4
O11 C39 C40 124.3(4)
O11 C39 C37 117.6(4)
C40 C39 C37 118.1(4)
C41 C40 C39 123.4(4)
C41 C40 H40 118.3
C39 C40 H40 118.3
O12 C41 C40 128.0(5)
O12 C41 C42 113.4(4)
C40 C41 C42 118.5(4)
F17 C42 F18 108.9(6)
F17 C42 F16 104.7(5)
F18 C42 F16 105.3(5)
F17 C42 C41 112.4(5)
F18 C42 C41 114.4(5)
F16 C42 C41 110.5(5)
N1 C43 C44 122.5(8)
N1 C43 H43 118.7
C44 C43 H43 118.7
C45 C44 C43 118.5(8)
C45 C44 H44 120.7
C43 C44 H44 120.7
C44 C45 C46 119.4(7)
C44 C45 H45 120.3
C46 C45 H45 120.3
C45 C46 C47 120.2(8)
C45 C46 H46 119.9
C47 C46 H46 119.9
N1 C47 C46 120.6(7)
N1 C47 C48 116.6(5)
C46 C47 C48 122.8(7)
N2 C48 C49 120.7(7)
N2 C48 C47 116.2(5)
C49 C48 C47 123.1(6)
C50 C49 C48 120.2(7)
C50 C49 H49 119.9
C48 C49 H49 119.9
C49 C50 C51 120.4(6)
C49 C50 H50 119.8
C51 C50 H50 119.8
C50 C51 C52 116.9(7)
C50 C51 H51 121.6
C52 C51 H51 121.6
N2 C52 C51 123.3(6)
N2 C52 H52 118.3
C51 C52 H52 118.3
N3 C53 C54 123.4(7)
N3 C53 H53 118.3
C54 C53 H53 118.3
C55 C54 C53 117.0(7)
C55 C54 H54 121.5
C53 C54 H54 121.5
C56 C55 C54 120.2(6)
C56 C55 H55 119.9
C54 C55 H55 119.9
C55 C56 C57 120.8(7)
C55 C56 H56 119.6
C57 C56 H56 119.6
N3 C57 C56 119.7(6)
N3 C57 C58 116.6(5)
C56 C57 C58 123.7(6)
N4 C58 C59 119.6(7)
N4 C58 C57 116.9(5)
C59 C58 C57 123.5(6)
C60 C59 C58 120.5(8)
C60 C59 H59 119.8
C58 C59 H59 119.8
C59 C60 C61 119.4(7)
C59 C60 H60 120.3
C61 C60 H60 120.3
C60 C61 C62 118.5(9)
C60 C61 H61 120.8
C62 C61 H61 120.8
N4 C62 C61 123.1(8)
N4 C62 H62 118.4
C61 C62 H62 118.4
Cl2 C63 Cl1 104.3(15)
Cl2 C63 H63A 110.9
Cl1 C63 H63A 110.9
Cl2 C63 H63B 110.9
Cl1 C63 H63B 110.9
H63A C63 H63B 108.9
Cl4 C64 Cl3 118.9(13)
Cl4 C64 H64A 107.6
Cl3 C64 H64A 107.6
Cl4 C64 H64B 107.6
Cl3 C64 H64B 107.6
H64A C64 H64B 107.0
O10 Eu1 O1 121.21(12)
O10 Eu1 O9 72.33(11)
O1 Eu1 O9 77.04(12)
O10 Eu1 O5 82.46(12)
O1 Eu1 O5 135.72(11)
O9 Eu1 O5 76.10(12)
O10 Eu1 O2 80.31(11)
O1 Eu1 O2 72.25(11)
O9 Eu1 O2 118.62(12)
O5 Eu1 O2 152.04(11)
O10 Eu1 O6 76.05(11)
O1 Eu1 O6 145.19(11)
O9 Eu1 O6 137.31(11)
O5 Eu1 O6 71.93(11)
O2 Eu1 O6 82.60(10)
O10 Eu1 N2 144.65(12)
O1 Eu1 N2 77.52(13)
O9 Eu1 N2 142.94(13)
O5 Eu1 N2 105.09(13)
O2 Eu1 N2 77.82(12)
O6 Eu1 N2 73.87(12)
O10 Eu1 N1 149.11(13)
O1 Eu1 N1 70.09(13)
O9 Eu1 N1 83.98(14)
O5 Eu1 N1 72.63(13)
O2 Eu1 N1 129.45(13)
O6 Eu1 N1 111.80(12)
N2 Eu1 N1 62.15(14)
O7 Eu3 O8 71.90(11)
O7 Eu3 O4 118.86(13)
O8 Eu3 O4 77.66(13)
O7 Eu3 O12 86.70(12)
O8 Eu3 O12 71.15(13)
O4 Eu3 O12 130.52(12)
O7 Eu3 O3 75.53(11)
O8 Eu3 O3 115.57(13)
O4 Eu3 O3 71.95(12)
O12 Eu3 O3 156.93(11)
O7 Eu3 O11 75.77(12)
O8 Eu3 O11 131.01(11)
O4 Eu3 O11 151.24(12)
O12 Eu3 O11 71.19(11)
O3 Eu3 O11 89.99(11)
O7 Eu3 N4 156.87(14)
O8 Eu3 N4 90.84(14)
O4 Eu3 N4 70.12(14)
O12 Eu3 N4 72.90(14)
O3 Eu3 N4 126.91(13)
O11 Eu3 N4 106.67(13)
O7 Eu3 N3 137.57(13)
O8 Eu3 N3 149.69(13)
O4 Eu3 N3 79.56(14)
O12 Eu3 N3 110.66(14)
O3 Eu3 N3 75.23(13)
O11 Eu3 N3 74.17(12)
N4 Eu3 N3 62.54(15)
C43 N1 C47 118.8(5)
C43 N1 Eu1 119.3(4)
C47 N1 Eu1 120.2(4)
C52 N2 C48 118.5(5)
C52 N2 Eu1 119.8(4)
C48 N2 Eu1 120.7(4)
C53 N3 C57 118.9(5)
C53 N3 Eu3 120.0(4)
C57 N3 Eu3 120.2(4)
C62 N4 C58 119.0(5)
C62 N4 Eu3 119.1(4)
C58 N4 Eu3 120.3(4)
C2 O1 Eu1 129.8(3)
C4 O2 Eu1 135.6(3)
C11 O3 Eu3 135.6(3)
C13 O4 Eu3 130.8(4)
C16 O5 Eu1 134.5(3)
C18 O6 Eu1 136.3(3)
C25 O7 Eu3 135.3(3)
C27 O8 Eu3 127.2(3)
C30 O9 Eu1 129.4(3)
C32 O10 Eu1 134.3(3)
C39 O11 Eu3 135.7(3)
C41 O12 Eu3 133.4(3)

loop_
_geom_bond_atom_site_label_1
_geom_bond_atom_site_label_2
_geom_bond_distance
C1 F1B 1.293(12)
C1 F1A 1.306(9)
C1 F3A 1.310(9)
C1 F3B 1.314(11)
C1 F2B 1.317(12)
C1 F2A 1.322(9)
C1 C2 1.528(8)
C2 O1 1.257(6)
C2 C3 1.368(8)
C3 C4 1.424(7)
C3 H3 0.9300
C4 O2 1.257(6)
C4 C5 1.488(7)
C5 C6 1.370(9)
C5 C10 1.406(7)
C6 C7 1.371(11)
C6 H6 0.9300
C7 C8 1.390(11)
C7 H7 0.9300
C8 C9 1.387(9)
C8 H8 0.9300
C9 C10 1.384(7)
C9 C11 1.474(7)
C10 H10 0.9300
C11 O3 1.265(6)
C11 C12 1.424(7)
C12 C13 1.366(9)
C12 H12 0.9300
C13 O4 1.251(7)
C13 C14 1.512(8)
C14 F6 1.233(11)
C14 F4 1.262(10)
C14 F5 1.305(9)
C15 F8A 1.248(9)
C15 F9B 1.267(9)
C15 F9A 1.273(9)
C15 F7B 1.301(10)
C15 F8B 1.326(9)
C15 F7A 1.353(9)
C15 C16 1.525(7)
C16 O5 1.251(6)
C16 C17 1.380(7)
C17 C18 1.403(6)
C17 H17 0.9300
C18 O6 1.259(5)
C18 C19 1.497(6)
C19 C24 1.382(6)
C19 C20 1.395(6)
C20 C21 1.376(7)
C20 H20 0.9300
C21 C22 1.374(7)
C21 H21 0.9300
C22 C23 1.390(6)
C22 H22 0.9300
C23 C24 1.395(6)
C23 C25 1.494(6)
C24 H24 0.9300
C25 O7 1.258(5)
C25 C26 1.410(7)
C26 C27 1.378(7)
C26 H26 0.9300
C27 O8 1.270(6)
C27 C28 1.530(7)
C28 F11 1.300(8)
C28 F12 1.316(8)
C28 F10 1.323(8)
C29 F14 1.298(9)
C29 F15 1.329(8)
C29 F13 1.333(7)
C29 C30 1.541(7)
C30 O9 1.265(6)
C30 C31 1.364(7)
C31 C32 1.399(7)
C31 H31 0.9300
C32 O10 1.265(5)
C32 C33 1.499(6)
C33 C38 1.385(6)
C33 C34 1.398(7)
C34 C35 1.385(8)
C34 H34 0.9300
C35 C36 1.380(7)
C35 H35 0.9300
C36 C37 1.393(7)
C36 H36 0.9300
C37 C38 1.387(6)
C37 C39 1.496(6)
C38 H38 0.9300
C39 O11 1.261(5)
C39 C40 1.403(7)
C40 C41 1.371(7)
C40 H40 0.9300
C41 O12 1.249(6)
C41 C42 1.523(7)
C42 F17 1.304(7)
C42 F18 1.309(7)
C42 F16 1.318(7)
C43 N1 1.337(8)
C43 C44 1.392(10)
C43 H43 0.9300
C44 C45 1.359(13)
C44 H44 0.9300
C45 C46 1.365(13)
C45 H45 0.9300
C46 C47 1.391(9)
C46 H46 0.9300
C47 N1 1.343(8)
C47 C48 1.475(9)
C48 N2 1.350(7)
C48 C49 1.392(9)
C49 C50 1.348(12)
C49 H49 0.9300
C50 C51 1.383(12)
C50 H50 0.9300
C51 C52 1.396(8)
C51 H51 0.9300
C52 N2 1.336(7)
C52 H52 0.9300
C53 N3 1.328(8)
C53 C54 1.383(8)
C53 H53 0.9300
C54 C55 1.380(11)
C54 H54 0.9300
C55 C56 1.344(11)
C55 H55 0.9300
C56 C57 1.380(9)
C56 H56 0.9300
C57 N3 1.359(7)
C57 C58 1.464(9)
C58 N4 1.352(8)
C58 C59 1.396(9)
C59 C60 1.358(13)
C59 H59 0.9300
C60 C61 1.364(13)
C60 H60 0.9300
C61 C62 1.374(10)
C61 H61 0.9300
C62 N4 1.330(8)
C62 H62 0.9300
C63 Cl2 1.657(18)
C63 Cl1 1.67(2)
C63 H63A 0.9700
C63 H63B 0.9700
C64 Cl4 1.550(14)
C64 Cl3 1.581(15)
C64 H64A 0.9700
C64 H64B 0.9700
Eu1 O10 2.327(3)
Eu1 O1 2.356(3)
Eu1 O9 2.371(3)
Eu1 O5 2.375(3)
Eu1 O2 2.384(3)
Eu1 O6 2.401(3)
Eu1 N2 2.585(4)
Eu1 N1 2.594(4)
Eu3 O7 2.320(3)
Eu3 O8 2.368(3)
Eu3 O4 2.368(3)
Eu3 O12 2.386(3)
Eu3 O3 2.391(3)
Eu3 O11 2.411(3)
Eu3 N4 2.581(4)
Eu3 N3 2.586(4)

loop_
_geom_hbond_atom_site_label_D
_geom_hbond_atom_site_label_H
_geom_hbond_atom_site_label_A
_geom_hbond_distance_DH
_geom_hbond_distance_HA
_geom_hbond_distance_DA
_geom_hbond_angle_DHA
C3 H3 F3A 0.93 2.40 2.740(10) 101.7
C12 H12 F5 0.93 2.31 2.698(7) 104.7
C17 H17 F7A 0.93 2.30 2.695(9) 104.8
C24 H24 O7 0.93 2.40 2.718(5) 100.2
C26 H26 F12 0.93 2.38 2.731(6) 102.4
C31 H31 F13 0.93 2.34 2.722(6) 104.1
C38 H38 O10 0.93 2.40 2.716(5) 99.9
C40 H40 F18 0.93 2.35 2.723(6) 103.3

loop_
_geom_torsion_atom_site_label_1
_geom_torsion_atom_site_label_2
_geom_torsion_atom_site_label_3
_geom_torsion_atom_site_label_4
_geom_torsion
F1B C1 C2 O1 -38.1(13)
F1A C1 C2 O1 -81.0(9)
F3A C1 C2 O1 156.0(8)
F3B C1 C2 O1 -159.7(11)
F2B C1 C2 O1 81.3(12)
F2A C1 C2 O1 35.2(10)
F1B C1 C2 C3 140.8(12)
F1A C1 C2 C3 97.8(9)
F3A C1 C2 C3 -25.1(10)
F3B C1 C2 C3 19.2(13)
F2B C1 C2 C3 -99.8(12)
F2A C1 C2 C3 -145.9(8)
O1 C2 C3 C4 1.0(10)
C1 C2 C3 C4 -177.6(6)
C2 C3 C4 O2 -15.0(9)
C2 C3 C4 C5 165.8(6)
O2 C4 C5 C6 174.8(7)
C3 C4 C5 C6 -5.9(10)
O2 C4 C5 C10 -3.0(8)
C3 C4 C5 C10 176.3(5)
C10 C5 C6 C7 -5.0(14)
C4 C5 C6 C7 177.1(9)
C5 C6 C7 C8 7.1(17)
C6 C7 C8 C9 -4.8(16)
C7 C8 C9 C10 0.5(13)
C7 C8 C9 C11 -177.9(8)
C8 C9 C10 C5 1.5(10)
C11 C9 C10 C5 179.9(5)
C6 C5 C10 C9 0.7(10)
C4 C5 C10 C9 178.5(5)
C10 C9 C11 O3 -7.2(8)
C8 C9 C11 O3 171.1(6)
C10 C9 C11 C12 174.0(6)
C8 C9 C11 C12 -7.6(10)
O3 C11 C12 C13 -7.6(10)
C9 C11 C12 C13 171.1(6)
C11 C12 C13 O4 0.5(12)
C11 C12 C13 C14 -177.2(7)
O4 C13 C14 F6 -62.2(11)
C12 C13 C14 F6 115.8(9)
O4 C13 C14 F4 60.1(11)
C12 C13 C14 F4 -121.9(9)
O4 C13 C14 F5 -178.4(8)
C12 C13 C14 F5 -0.4(12)
F8A C15 C16 O5 -66.6(10)
F9B C15 C16 O5 122.5(10)
F9A C15 C16 O5 58.3(11)
F7B C15 C16 O5 -114.3(10)
F8B C15 C16 O5 4.1(11)
F7A C15 C16 O5 174.0(8)
F8A C15 C16 C17 112.1(10)
F9B C15 C16 C17 -58.8(11)
F9A C15 C16 C17 -123.0(11)
F7B C15 C16 C17 64.4(11)
F8B C15 C16 C17 -177.2(10)
F7A C15 C16 C17 -7.3(10)
O5 C16 C17 C18 -1.4(9)
C15 C16 C17 C18 -179.9(5)
C16 C17 C18 O6 -3.2(8)
C16 C17 C18 C19 177.0(5)
O6 C18 C19 C24 -45.7(6)
C17 C18 C19 C24 134.1(5)
O6 C18 C19 C20 134.7(5)
C17 C18 C19 C20 -45.4(7)
C24 C19 C20 C21 2.4(8)
C18 C19 C20 C21 -178.1(5)
C19 C20 C21 C22 -4.1(9)
C20 C21 C22 C23 1.4(9)
C21 C22 C23 C24 2.9(8)
C21 C22 C23 C25 -174.8(5)
C20 C19 C24 C23 1.9(7)
C18 C19 C24 C23 -177.6(4)
C22 C23 C24 C19 -4.6(7)
C25 C23 C24 C19 173.3(4)
C22 C23 C25 O7 -172.5(5)
C24 C23 C25 O7 9.8(6)
C22 C23 C25 C26 9.7(7)
C24 C23 C25 C26 -168.1(5)
O7 C25 C26 C27 4.8(8)
C23 C25 C26 C27 -177.5(5)
C25 C26 C27 O8 1.7(10)
C25 C26 C27 C28 -179.6(5)
O8 C27 C28 F11 72.5(7)
C26 C27 C28 F11 -106.4(7)
O8 C27 C28 F12 -166.6(6)
C26 C27 C28 F12 14.5(9)
O8 C27 C28 F10 -46.4(8)
C26 C27 C28 F10 134.7(6)
F14 C29 C30 O9 -42.8(8)
F15 C29 C30 O9 75.0(7)
F13 C29 C30 O9 -167.5(6)
F14 C29 C30 C31 136.4(6)
F15 C29 C30 C31 -105.9(6)
F13 C29 C30 C31 11.7(9)
O9 C30 C31 C32 -2.5(10)
C29 C30 C31 C32 178.5(6)
C30 C31 C32 O10 -1.3(8)
C30 C31 C32 C33 176.4(5)
O10 C32 C33 C38 -6.6(6)
C31 C32 C33 C38 175.5(5)
O10 C32 C33 C34 169.4(5)
C31 C32 C33 C34 -8.4(7)
C38 C33 C34 C35 1.0(8)
C32 C33 C34 C35 -175.0(5)
C33 C34 C35 C36 1.5(10)
C34 C35 C36 C37 -2.8(10)
C35 C36 C37 C38 1.6(8)
C35 C36 C37 C39 -178.4(5)
C34 C33 C38 C37 -2.3(7)
C32 C33 C38 C37 173.9(4)
C36 C37 C38 C33 1.0(7)
C39 C37 C38 C33 -179.0(4)
C38 C37 C39 O11 -36.4(6)
C36 C37 C39 O11 143.6(5)
C38 C37 C39 C40 145.1(5)
C36 C37 C39 C40 -35.0(7)
O11 C39 C40 C41 -8.4(8)
C37 C39 C40 C41 170.0(5)
C39 C40 C41 O12 1.6(9)
C39 C40 C41 C42 -175.5(5)
O12 C41 C42 F17 49.8(7)
C40 C41 C42 F17 -132.6(6)
O12 C41 C42 F18 174.7(5)
C40 C41 C42 F18 -7.7(8)
O12 C41 C42 F16 -66.7(7)
C40 C41 C42 F16 110.9(6)
N1 C43 C44 C45 -0.9(11)
C43 C44 C45 C46 0.3(13)
C44 C45 C46 C47 -0.2(13)
C45 C46 C47 N1 0.7(11)
C45 C46 C47 C48 -177.9(7)
N1 C47 C48 N2 2.1(7)
C46 C47 C48 N2 -179.3(6)
N1 C47 C48 C49 -175.8(6)
C46 C47 C48 C49 2.9(9)
N2 C48 C49 C50 0.1(10)
C47 C48 C49 C50 177.9(7)
C48 C49 C50 C51 -2.2(12)
C49 C50 C51 C52 2.8(11)
C50 C51 C52 N2 -1.4(10)
N3 C53 C54 C55 1.3(10)
C53 C54 C55 C56 -0.2(11)
C54 C55 C56 C57 -0.4(11)
C55 C56 C57 N3 0.0(10)
C55 C56 C57 C58 178.4(6)
N3 C57 C58 N4 1.6(8)
C56 C57 C58 N4 -176.8(6)
N3 C57 C58 C59 -179.4(6)
C56 C57 C58 C59 2.1(10)
N4 C58 C59 C60 0.2(12)
C57 C58 C59 C60 -178.7(8)
C58 C59 C60 C61 0.3(15)
C59 C60 C61 C62 -0.8(16)
C60 C61 C62 N4 0.7(14)
C44 C43 N1 C47 1.4(9)
C44 C43 N1 Eu1 -163.7(5)
C46 C47 N1 C43 -1.3(8)
C48 C47 N1 C43 177.4(5)
C46 C47 N1 Eu1 163.7(5)
C48 C47 N1 Eu1 -17.6(6)
O10 Eu1 N1 C43 -21.7(6)
O1 Eu1 N1 C43 96.3(4)
O9 Eu1 N1 C43 17.9(4)
O5 Eu1 N1 C43 -59.4(4)
O2 Eu1 N1 C43 140.4(4)
O6 Eu1 N1 C43 -121.0(4)
N2 Eu1 N1 C43 -177.7(5)
O10 Eu1 N1 C47 173.4(3)
O1 Eu1 N1 C47 -68.7(4)
O9 Eu1 N1 C47 -147.0(4)
O5 Eu1 N1 C47 135.7(4)
O2 Eu1 N1 C47 -24.5(4)
O6 Eu1 N1 C47 74.1(4)
N2 Eu1 N1 C47 17.4(4)
C51 C52 N2 C48 -0.6(8)
C51 C52 N2 Eu1 168.3(5)
C49 C48 N2 C52 1.3(8)
C47 C48 N2 C52 -176.6(5)
C49 C48 N2 Eu1 -167.5(5)
C47 C48 N2 Eu1 14.6(6)
O10 Eu1 N2 C52 16.2(5)
O1 Eu1 N2 C52 -111.1(4)
O9 Eu1 N2 C52 -158.7(4)
O5 Eu1 N2 C52 114.5(4)
O2 Eu1 N2 C52 -36.8(4)
O6 Eu1 N2 C52 48.9(4)
N1 Eu1 N2 C52 175.1(4)
O10 Eu1 N2 C48 -175.2(3)
O1 Eu1 N2 C48 57.6(4)
O9 Eu1 N2 C48 10.0(5)
O5 Eu1 N2 C48 -76.8(4)
O2 Eu1 N2 C48 131.8(4)
O6 Eu1 N2 C48 -142.5(4)
N1 Eu1 N2 C48 -16.3(4)
C54 C53 N3 C57 -1.8(9)
C54 C53 N3 Eu3 167.1(5)
C56 C57 N3 C53 1.1(8)
C58 C57 N3 C53 -177.4(5)
C56 C57 N3 Eu3 -167.8(4)
C58 C57 N3 Eu3 13.7(6)
O7 Eu3 N3 C53 10.7(5)
O8 Eu3 N3 C53 -152.8(4)
O4 Eu3 N3 C53 -111.0(4)
O12 Eu3 N3 C53 119.4(4)
O3 Eu3 N3 C53 -37.1(4)
O11 Eu3 N3 C53 57.1(4)
N4 Eu3 N3 C53 176.1(5)
O7 Eu3 N3 C57 179.5(3)
O8 Eu3 N3 C57 16.0(6)
O4 Eu3 N3 C57 57.7(4)
O12 Eu3 N3 C57 -71.8(4)
O3 Eu3 N3 C57 131.7(4)
O11 Eu3 N3 C57 -134.1(4)
N4 Eu3 N3 C57 -15.2(4)
C61 C62 N4 C58 -0.2(11)
C61 C62 N4 Eu3 -165.4(7)
C59 C58 N4 C62 -0.3(9)
C57 C58 N4 C62 178.7(6)
C59 C58 N4 Eu3 164.8(5)
C57 C58 N4 Eu3 -16.3(7)
O7 Eu3 N4 C62 -24.6(7)
O8 Eu3 N4 C62 16.3(5)
O4 Eu3 N4 C62 92.8(5)
O12 Eu3 N4 C62 -53.7(5)
O3 Eu3 N4 C62 139.7(5)
O11 Eu3 N4 C62 -117.3(5)
N3 Eu3 N4 C62 -178.8(5)
O7 Eu3 N4 C58 170.4(4)
O8 Eu3 N4 C58 -148.8(4)
O4 Eu3 N4 C58 -72.2(4)
O12 Eu3 N4 C58 141.3(4)
O3 Eu3 N4 C58 -25.3(5)
O11 Eu3 N4 C58 77.7(4)
N3 Eu3 N4 C58 16.1(4)
C3 C2 O1 Eu1 28.5(9)
C1 C2 O1 Eu1 -152.8(4)
O10 Eu1 O1 C2 -95.5(5)
O9 Eu1 O1 C2 -155.2(5)
O5 Eu1 O1 C2 150.8(4)
O2 Eu1 O1 C2 -29.1(4)
O6 Eu1 O1 C2 16.7(6)
N2 Eu1 O1 C2 51.9(4)
N1 Eu1 O1 C2 116.5(5)
C3 C4 O2 Eu1 -1.5(8)
C5 C4 O2 Eu1 177.7(4)
O10 Eu1 O2 C4 144.5(5)
O1 Eu1 O2 C4 17.1(4)
O9 Eu1 O2 C4 80.8(5)
O5 Eu1 O2 C4 -162.8(4)
O6 Eu1 O2 C4 -138.5(5)
N2 Eu1 O2 C4 -63.5(5)
N1 Eu1 O2 C4 -26.3(5)
C12 C11 O3 Eu3 -11.2(8)
C9 C11 O3 Eu3 170.1(4)
O7 Eu3 O3 C11 149.1(5)
O8 Eu3 O3 C11 87.7(5)
O4 Eu3 O3 C11 21.6(5)
O12 Eu3 O3 C11 -170.2(4)
O11 Eu3 O3 C11 -135.6(5)
N4 Eu3 O3 C11 -24.6(5)
N3 Eu3 O3 C11 -62.0(5)
C12 C13 O4 Eu3 24.4(11)
C14 C13 O4 Eu3 -157.8(5)
O7 Eu3 O4 C13 -88.2(5)
O8 Eu3 O4 C13 -149.3(5)
O12 Eu3 O4 C13 159.2(5)
O3 Eu3 O4 C13 -26.9(5)
O11 Eu3 O4 C13 26.6(7)
N4 Eu3 O4 C13 115.2(6)
N3 Eu3 O4 C13 50.8(5)
C17 C16 O5 Eu1 12.3(9)
C15 C16 O5 Eu1 -169.1(4)
O10 Eu1 O5 C16 65.6(5)
O1 Eu1 O5 C16 -166.6(4)
O9 Eu1 O5 C16 139.2(5)
O2 Eu1 O5 C16 13.3(6)
O6 Eu1 O5 C16 -12.1(5)
N2 Eu1 O5 C16 -79.1(5)
N1 Eu1 O5 C16 -132.9(5)
C17 C18 O6 Eu1 -3.1(7)
C19 C18 O6 Eu1 176.7(3)
O10 Eu1 O6 C18 -78.7(4)
O1 Eu1 O6 C18 156.0(4)
O9 Eu1 O6 C18 -35.6(5)
O5 Eu1 O6 C18 7.8(4)
O2 Eu1 O6 C18 -160.5(4)
N2 Eu1 O6 C18 120.1(4)
N1 Eu1 O6 C18 69.8(4)
C26 C25 O7 Eu3 21.1(8)
C23 C25 O7 Eu3 -156.7(3)
O8 Eu3 O7 C25 -32.1(4)
O4 Eu3 O7 C25 -96.2(5)
O12 Eu3 O7 C25 39.1(4)
O3 Eu3 O7 C25 -155.7(5)
O11 Eu3 O7 C25 110.6(5)
N4 Eu3 O7 C25 11.4(7)
N3 Eu3 O7 C25 156.6(4)
C26 C27 O8 Eu3 -30.2(8)
C28 C27 O8 Eu3 151.0(4)
O7 Eu3 O8 C27 33.9(4)
O4 Eu3 O8 C27 160.2(5)
O12 Eu3 O8 C27 -58.8(4)
O3 Eu3 O8 C27 97.3(4)
O11 Eu3 O8 C27 -17.3(5)
N4 Eu3 O8 C27 -130.4(4)
N3 Eu3 O8 C27 -157.7(4)
C31 C30 O9 Eu1 -17.3(9)
C29 C30 O9 Eu1 161.7(4)
O10 Eu1 O9 C30 24.9(4)
O1 Eu1 O9 C30 154.0(5)
O5 Eu1 O9 C30 -61.5(4)
O2 Eu1 O9 C30 92.9(4)
O6 Eu1 O9 C30 -19.2(5)
N2 Eu1 O9 C30 -158.2(4)
N1 Eu1 O9 C30 -135.0(4)
C31 C32 O10 Eu1 27.3(7)
C33 C32 O10 Eu1 -150.6(3)
O1 Eu1 O10 C32 -93.5(4)
O9 Eu1 O10 C32 -31.4(4)
O5 Eu1 O10 C32 46.3(4)
O2 Eu1 O10 C32 -155.8(4)
O6 Eu1 O10 C32 119.5(4)
N2 Eu1 O10 C32 151.8(4)
N1 Eu1 O10 C32 10.2(6)
C40 C39 O11 Eu3 -6.1(7)
C37 C39 O11 Eu3 175.5(3)
O7 Eu3 O11 C39 -75.9(4)
O8 Eu3 O11 C39 -26.1(5)
O4 Eu3 O11 C39 159.2(4)
O12 Eu3 O11 C39 15.5(4)
O3 Eu3 O11 C39 -151.0(4)
N4 Eu3 O11 C39 80.2(4)
N3 Eu3 O11 C39 134.4(4)
C40 C41 O12 Eu3 19.6(9)
C42 C41 O12 Eu3 -163.1(4)
O7 Eu3 O12 C41 54.4(5)
O8 Eu3 O12 C41 126.4(5)
O4 Eu3 O12 C41 -179.7(4)
O3 Eu3 O12 C41 15.2(7)
O11 Eu3 O12 C41 -21.7(5)
N4 Eu3 O12 C41 -136.6(5)
N3 Eu3 O12 C41 -85.8(5)
